data_4344734
loop_
_publ_author_name
'Petuker, Anette'
'Merz, Klaus'
'Merten, Christian'
'Apfel, Ulf-Peter'

_publ_section_title
;
 Controlled Flexible Coordination in Tripodal Iron(II) Phosphane
 Complexes: Effects on Reactivity.
;
_journal_issue 3
_journal_name_full 'Inorganic chemistry'
_journal_page_first 1183
_journal_page_last 1191
_journal_paper_doi 10.1021/acs.inorgchem.5b02361
_journal_volume 55
_journal_year 2016
_chemical_formula_moiety 'C47 H48 Fe N3 P3, 2(B F4), C2 H3 N'
_chemical_formula_sum 'C49 H51 B2 F8 Fe N4 P3'
_chemical_formula_weight 1018.38
_space_group_crystal_system monoclinic
_space_group_IT_number 14
_space_group_name_Hall '-P 2yn'
_space_group_name_H-M_alt 'P 1 21/n 1'
_atom_sites_solution_primary iterative
_audit_creation_date 2015-04-21
_audit_creation_method
;
Olex2 1.2
(compiled 2015.01.26 svn.r3151 for OlexSys, GUI svn.r4998)
;
_cell_angle_alpha 90
_cell_angle_beta 90.679(8)
_cell_angle_gamma 90
_cell_formula_units_Z 4
_cell_length_a 13.352(7)
_cell_length_b 18.685(10)
_cell_length_c 19.802(10)
_cell_measurement_reflns_used 12351
_cell_measurement_temperature 293
_cell_measurement_theta_max 27.5
_cell_measurement_theta_min 1.8
_cell_volume 4940(4)
_computing_cell_refinement
;
CrystalClear-SM Expert 2.0 r4 (Rigaku, 2009)
;
_computing_data_collection
;
CrystalClear-SM Expert 2.0 r4 (Rigaku, 2009)
;
_computing_data_reduction
;
CrystalClear-SM Expert 2.0 r4 (Rigaku, 2009)
;
_computing_molecular_graphics 'Olex2 (Dolomanov et al., 2009)'
_computing_publication_material 'Olex2 (Dolomanov et al., 2009)'
_computing_structure_refinement 'XL (Sheldrick, 2008)'
_computing_structure_solution 'olex2.solve (Bourhis et al., 2015)'
_diffrn_ambient_temperature 293
_diffrn_detector CCD
_diffrn_detector_area_resol_mean 13.6612
_diffrn_measured_fraction_theta_full 0.9967
_diffrn_measured_fraction_theta_max 0.9967
_diffrn_measurement_details
;
scan:
    Number of images: 180
               Slice: -60.0000 - 120.0000
         Image width: 1.0000
            Exp time: 10.0000
       Rotation axis: Omega
               Omega: 0.0000
                 Chi: 54.0000
                 Phi: 0.0000
                 XTD: 50.1562
              2theta: 29.9095
scan:
    Number of images: 180
               Slice: -60.0000 - 120.0000
         Image width: 1.0000
            Exp time: 10.0000
       Rotation axis: Omega
               Omega: 0.0000
                 Chi: 54.0000
                 Phi: 120.0000
                 XTD: 50.1562
              2theta: 29.9095
scan:
    Number of images: 180
               Slice: -60.0000 - 120.0000
         Image width: 1.0000
            Exp time: 10.0000
       Rotation axis: Omega
               Omega: 0.0000
                 Chi: 54.0000
                 Phi: 240.0000
                 XTD: 50.1562
              2theta: 29.9095
;
_diffrn_measurement_device
;
XtaLABmini: Fixed Chi 2 circle
;
_diffrn_measurement_device_type
;
Rigaku Mercury375R (2x2 bin mode)
;
_diffrn_measurement_method 'profile data from \w-scans'
_diffrn_measurement_specimen_support Fiber
_diffrn_orient_matrix_type d*Trek
_diffrn_orient_matrix_UB_11 0.041048
_diffrn_orient_matrix_UB_12 0.027699
_diffrn_orient_matrix_UB_13 -0.056198
_diffrn_orient_matrix_UB_21 -0.043619
_diffrn_orient_matrix_UB_22 0.001837
_diffrn_orient_matrix_UB_23 -0.030955
_diffrn_orient_matrix_UB_31 -0.009173
_diffrn_orient_matrix_UB_32 0.047109
_diffrn_orient_matrix_UB_33 0.015721
_diffrn_radiation_monochromator 'Graphite Monochromator'
_diffrn_radiation_type 'Mo K\a'
_diffrn_radiation_wavelength 0.710747
_diffrn_reflns_av_R_equivalents 0.0646
_diffrn_reflns_av_unetI/netI 0.0495
_diffrn_reflns_limit_h_max 17
_diffrn_reflns_limit_h_min -17
_diffrn_reflns_limit_k_max 24
_diffrn_reflns_limit_k_min -24
_diffrn_reflns_limit_l_max 25
_diffrn_reflns_limit_l_min -25
_diffrn_reflns_number 51614
_diffrn_reflns_theta_full 27.5049
_diffrn_reflns_theta_max 27.50
_diffrn_reflns_theta_min 1.85
_diffrn_source 'Sealed Tube'
_diffrn_source_current 12.0
_diffrn_source_power 0.6
_diffrn_source_voltage 50.0
_exptl_absorpt_coefficient_mu 0.471
_exptl_absorpt_correction_T_max 1.000
_exptl_absorpt_correction_T_min 0.833
_exptl_absorpt_correction_type multi-scan
_exptl_crystal_colour Colorless
_exptl_crystal_density_diffrn 1.3692
_exptl_crystal_description Prism
_exptl_crystal_F_000 2107.7278
_exptl_crystal_size_max 0.29
_exptl_crystal_size_mid 0.14
_exptl_crystal_size_min 0.11
_refine_diff_density_max 0.7237
_refine_diff_density_min -0.6531
_refine_diff_density_rms 0.0945
_refine_ls_d_res_high 0.7695
_refine_ls_d_res_low 11.0092
_refine_ls_goodness_of_fit_ref 1.0432
_refine_ls_hydrogen_treatment mixed
_refine_ls_matrix_type full
_refine_ls_number_constraints 89
_refine_ls_number_parameters 608
_refine_ls_number_reflns 11327
_refine_ls_number_restraints 0
_refine_ls_restrained_S_all 1.0432
_refine_ls_R_factor_all 0.0691
_refine_ls_R_factor_gt 0.0526
_refine_ls_shift/su_max 0.0002
_refine_ls_shift/su_mean 0.0000
_refine_ls_structure_factor_coef Fsqd
_refine_ls_weighting_details 'w=1/[\s^2^(Fo^2^)+(0.0771P)^2^+3.6587P] where P=(Fo^2^+2Fc^2^)/3'
_refine_ls_weighting_scheme calc
_refine_ls_wR_factor_gt 0.1410
_refine_ls_wR_factor_ref 0.1570
_reflns_Friedel_coverage 0.0
_reflns_limit_h_max 14
_reflns_limit_h_min -17
_reflns_limit_k_max 24
_reflns_limit_k_min 0
_reflns_limit_l_max 25
_reflns_limit_l_min -13
_reflns_number_gt 8918
_reflns_number_total 11327
_reflns_threshold_expression I>=2u(I)
_cod_data_source_file ic5b02361_si_005.cif
_cod_data_source_block shelx
_cod_depositor_comments
;
The following automatic conversions were performed:

'_exptl_absorpt_correction_type' value 'Multi-scan' changed to
'multi-scan' according to
/usr/data/users/saulius/crontab/automatic-downloads/current/ACS/lib/dictionaries/cif_core.dic
dictionary named 'cif_core.dic' version 2.4.2 from 2011-04-26.

Automatic conversion script
Id: cif_fix_values 4268 2015-11-12 08:31:59Z antanas 
;
_cod_original_cell_volume 4940(5)
_cod_database_code 4344734
_olex2_refinement_description
;
1. Fixed Uiso
 At 1.2 times of:
  All C(H) groups, All C(H,H) groups
 At 1.5 times of:
  All C(H,H,H) groups
2.a Secondary CH2 refined with riding coordinates:
 C2(H2A,H2B), C3(H3A,H3B), C1(H1A,H1B)
2.b Aromatic/amide H refined with riding coordinates:
 C21(H21), C55(H55), C41(H41), C61(H61), C44(H44), C22(H22), C11(H11),
 C51(H51), C12(H12), C45(H45), C65(H65), C13(H13), C32(H32), C33(H33), C53(H53),
  C31(H31), C15(H15), C25(H25), C43(H43), C64(H64), C23(H23), C35(H35),
 C54(H54), C52(H52), C34(H34), C42(H42), C14(H14), C63(H63), C24(H24), C62(H62)
2.c Idealised Me refined as rotating group:
 C5(H5A,H5B,H5C), C2N(H2NA,H2NB,H2NC), C4N(H4NA,H4NB,H4NC), C6N(H6NA,H6NB,
 H6NC), C0AA(H0AA,H0AB,H0AC)
;
_olex2_submission_special_instructions 'No special instructions were received'

loop_
_space_group_symop_id
_space_group_symop_operation_xyz
1 x,y,z
2 -x+1/2,y+1/2,-z+1/2
3 -x,-y,-z
4 x-1/2,-y-1/2,z-1/2

loop_
_atom_site_label
_atom_site_type_symbol
_atom_site_fract_x
_atom_site_fract_y
_atom_site_fract_z
_atom_site_U_iso_or_equiv
_atom_site_adp_type
_atom_site_occupancy
_atom_site_refinement_flags_posn
Fe1 Fe 0.63677(2) 0.795406(17) 0.560108(16) 0.02270(10) Uani 1.000000 .
P3 P 0.52277(4) 0.70963(3) 0.58789(3) 0.02376(14) Uani 1.000000 .
P2 P 0.69024(5) 0.79131(3) 0.67080(3) 0.02530(14) Uani 1.000000 .
P1 P 0.75087(5) 0.71032(3) 0.53336(3) 0.02572(14) Uani 1.000000 .
N1 N 0.73347(15) 0.87196(11) 0.54201(10) 0.0280(4) Uani 1.000000 .
N2 N 0.53924(15) 0.87262(11) 0.57244(10) 0.0282(4) Uani 1.000000 .
N3 N 0.60044(16) 0.80486(11) 0.46379(11) 0.0298(4) Uani 1.000000 .
C2 C 0.69071(19) 0.69977(13) 0.70507(12) 0.0295(5) Uani 1.000000 .
H2a H 0.74941(19) 0.69475(13) 0.73401(12) 0.0354(6) Uiso 1.000000 R
H2b H 0.63246(19) 0.69461(13) 0.73348(12) 0.0354(6) Uiso 1.000000 R
F3 F 0.22835(16) 0.09361(11) 0.63346(11) 0.0662(6) Uani 1.000000 .
C20 C 0.87400(18) 0.74478(14) 0.50955(13) 0.0309(5) Uani 1.000000 .
C10 C 0.72373(18) 0.65170(13) 0.46035(13) 0.0293(5) Uani 1.000000 .
C30 C 0.81838(18) 0.82531(14) 0.68685(13) 0.0303(5) Uani 1.000000 .
C50 C 0.43175(18) 0.73783(13) 0.65151(14) 0.0315(5) Uani 1.000000 .
C1N C 0.7888(2) 0.91593(14) 0.52905(14) 0.0336(5) Uani 1.000000 .
C21 C 0.8786(2) 0.78535(15) 0.45093(15) 0.0375(6) Uani 1.000000 .
H21 H 0.8208(2) 0.79254(15) 0.42514(15) 0.0450(7) Uiso 1.000000 R
C55 C 0.4263(2) 0.70867(17) 0.71590(15) 0.0430(7) Uani 1.000000 .
H55 H 0.4695(2) 0.67194(17) 0.72871(15) 0.0516(8) Uiso 1.000000 R
F8 F 0.2980(2) 0.87850(13) 0.45624(12) 0.0818(7) Uani 1.000000 .
C5N C 0.5863(2) 0.81740(14) 0.40810(13) 0.0340(5) Uani 1.000000 .
F1 F 0.2804(2) 0.03141(18) 0.72380(14) 0.1042(10) Uani 1.000000 .
C41 C 0.5974(2) 0.91418(15) 0.72090(15) 0.0384(6) Uani 1.000000 .
H41 H 0.6083(2) 0.93295(15) 0.67811(15) 0.0461(7) Uiso 1.000000 R
F2 F 0.11488(19) 0.05668(12) 0.71140(15) 0.0861(8) Uani 1.000000 .
C40 C 0.62279(18) 0.84311(14) 0.73487(13) 0.0314(5) Uani 1.000000 .
C61 C 0.3886(2) 0.71493(15) 0.47667(15) 0.0398(6) Uani 1.000000 .
H61 H 0.4036(2) 0.76352(15) 0.47556(15) 0.0478(8) Uiso 1.000000 R
F4 F 0.1893(2) -0.02268(12) 0.64403(14) 0.0888(8) Uani 1.000000 .
F6 F 0.3271(2) 0.84180(13) 0.34967(14) 0.0874(8) Uani 1.000000 .
C60 C 0.43367(18) 0.67137(13) 0.52565(13) 0.0300(5) Uani 1.000000 .
C3 C 0.58564(18) 0.62863(13) 0.62051(12) 0.0286(5) Uani 1.000000 .
H3a H 0.54164(18) 0.60652(13) 0.65309(12) 0.0344(6) Uiso 1.000000 R
H3b H 0.59233(18) 0.59533(13) 0.58325(12) 0.0344(6) Uiso 1.000000 R
C44 C 0.5636(2) 0.85904(19) 0.84828(16) 0.0500(8) Uani 1.000000 .
H44 H 0.5517(2) 0.84048(19) 0.89102(16) 0.0600(9) Uiso 1.000000 R
C3N C 0.48483(19) 0.91955(14) 0.57244(14) 0.0339(5) Uani 1.000000 .
C22 C 0.9682(2) 0.81527(17) 0.43033(17) 0.0455(7) Uani 1.000000 .
H22 H 0.9700(2) 0.84199(17) 0.39074(17) 0.0546(8) Uiso 1.000000 R
C11 C 0.6281(2) 0.64437(14) 0.43323(13) 0.0340(6) Uani 1.000000 .
H11 H 0.5763(2) 0.67180(14) 0.45069(13) 0.0407(7) Uiso 1.000000 R
C4 C 0.69046(18) 0.63731(13) 0.65450(13) 0.0287(5) Uani 1.000000 .
C1 C 0.77353(19) 0.64429(14) 0.60130(13) 0.0329(5) Uani 1.000000 .
H1a H 0.78332(19) 0.59777(14) 0.58066(13) 0.0394(6) Uiso 1.000000 R
H1b H 0.83547(19) 0.65691(14) 0.62446(13) 0.0394(6) Uiso 1.000000 R
C51 C 0.3626(2) 0.79066(14) 0.63223(18) 0.0438(7) Uani 1.000000 .
H51 H 0.3627(2) 0.80830(14) 0.58831(18) 0.0525(9) Uiso 1.000000 R
C12 C 0.6074(2) 0.59706(15) 0.38057(14) 0.0400(6) Uani 1.000000 .
H12 H 0.5421(2) 0.59217(15) 0.36421(14) 0.0480(7) Uiso 1.000000 R
C45 C 0.6054(2) 0.81586(16) 0.79935(14) 0.0402(6) Uani 1.000000 .
H45 H 0.6220(2) 0.76867(16) 0.80940(14) 0.0483(7) Uiso 1.000000 R
C5 C 0.7122(2) 0.56839(14) 0.69501(14) 0.0370(6) Uani 1.000000 .
H5a H 0.7786(6) 0.5706(5) 0.7139(9) 0.0556(9) Uiso 1.000000 GR
H5b H 0.6646(10) 0.5639(6) 0.7307(6) 0.0556(9) Uiso 1.000000 GR
H5c H 0.7068(15) 0.52770(16) 0.6656(3) 0.0556(9) Uiso 1.000000 GR
C65 C 0.4080(2) 0.59866(14) 0.52748(15) 0.0382(6) Uani 1.000000 .
H65 H 0.4358(2) 0.56907(14) 0.56049(15) 0.0459(7) Uiso 1.000000 R
C13 C 0.6834(2) 0.55750(16) 0.35270(15) 0.0452(7) Uani 1.000000 .
H13 H 0.6702(2) 0.52613(16) 0.31724(15) 0.0542(8) Uiso 1.000000 R
C32 C 0.9308(2) 0.92681(16) 0.69153(15) 0.0413(6) Uani 1.000000 .
H32 H 0.9413(2) 0.97590(16) 0.68838(15) 0.0496(8) Uiso 1.000000 R
C33 C 1.0109(2) 0.88159(17) 0.70562(16) 0.0464(7) Uani 1.000000 .
H33 H 1.0750(2) 0.90022(17) 0.71166(16) 0.0557(9) Uiso 1.000000 R
C53 C 0.2920(3) 0.7890(2) 0.7432(2) 0.0661(11) Uani 1.000000 .
H53 H 0.2474(3) 0.8073(2) 0.7746(2) 0.0793(14) Uiso 1.000000 R
C31 C 0.8354(2) 0.89908(14) 0.68214(14) 0.0355(6) Uani 1.000000 .
H31 H 0.7822(2) 0.92973(14) 0.67262(14) 0.0426(7) Uiso 1.000000 R
C15 C 0.8002(2) 0.61106(16) 0.43163(17) 0.0457(7) Uani 1.000000 .
H15 H 0.8653(2) 0.61486(16) 0.44845(17) 0.0548(9) Uiso 1.000000 R
B1 B 0.2023(3) 0.0411(2) 0.6791(2) 0.0490(8) Uani 1.000000 .
C25 C 0.9615(2) 0.7344(2) 0.54629(18) 0.0609(10) Uani 1.000000 .
H25 H 0.9608(2) 0.7069(2) 0.58541(18) 0.0731(12) Uiso 1.000000 R
C43 C 0.5395(2) 0.92910(19) 0.83439(18) 0.0528(8) Uani 1.000000 .
H43 H 0.5121(2) 0.95786(19) 0.86774(18) 0.0634(10) Uiso 1.000000 R
C64 C 0.3410(2) 0.57064(17) 0.48005(19) 0.0521(8) Uani 1.000000 .
H64 H 0.3246(2) 0.52229(17) 0.48141(19) 0.0625(10) Uiso 1.000000 R
C49 C 0.1060(3) 0.62245(18) 0.65942(19) 0.0542(8) Uani 1.000000 .
C23 C 1.0539(3) 0.8059(2) 0.4677(2) 0.0581(9) Uani 1.000000 .
H23 H 1.1136(3) 0.8270(2) 0.4543(2) 0.0697(11) Uiso 1.000000 R
C2N C 0.8630(2) 0.97042(17) 0.51377(19) 0.0531(8) Uani 1.000000 .
H2Na H 0.8646(14) 0.9781(10) 0.4659(2) 0.0796(12) Uiso 1.000000 GR
H2Nb H 0.8457(11) 1.0143(4) 0.5360(11) 0.0796(12) Uiso 1.000000 GR
H2Nc H 0.9278(4) 0.9548(6) 0.5294(12) 0.0796(12) Uiso 1.000000 GR
N52 N 0.0238(3) 0.61768(19) 0.67488(19) 0.0717(9) Uani 1.000000 .
B2 B 0.3058(3) 0.89965(19) 0.3893(2) 0.0483(8) Uani 1.000000 .
C35 C 0.8989(2) 0.78100(16) 0.70206(17) 0.0454(7) Uani 1.000000 .
H35 H 0.8887(2) 0.73201(16) 0.70662(17) 0.0545(9) Uiso 1.000000 R
C54 C 0.3559(3) 0.7346(2) 0.76129(18) 0.0621(10) Uani 1.000000 .
H54 H 0.3523(3) 0.7147(2) 0.80426(18) 0.0745(12) Uiso 1.000000 R
C4N C 0.4136(3) 0.97824(18) 0.5747(2) 0.0592(9) Uani 1.000000 .
H4Na H 0.3625(12) 0.9711(8) 0.5409(9) 0.0888(14) Uiso 1.000000 GR
H4Nb H 0.3835(15) 0.9798(9) 0.6185(5) 0.0888(14) Uiso 1.000000 GR
H4Nc H 0.4477(5) 1.0225(2) 0.5664(14) 0.0888(14) Uiso 1.000000 GR
C52 C 0.2940(3) 0.81687(17) 0.6782(2) 0.0620(11) Uani 1.000000 .
H52 H 0.2495(3) 0.85288(17) 0.6655(2) 0.0744(13) Uiso 1.000000 R
C6N C 0.5683(3) 0.8301(2) 0.33657(15) 0.0550(9) Uani 1.000000 .
H6Na H 0.6141(13) 0.8020(11) 0.31063(15) 0.0825(13) Uiso 1.000000 GR
H6Nb H 0.5008(7) 0.8167(13) 0.3250(3) 0.0825(13) Uiso 1.000000 GR
H6Nc H 0.5780(19) 0.8799(3) 0.3268(3) 0.0825(13) Uiso 1.000000 GR
C34 C 0.9949(2) 0.80911(18) 0.71058(19) 0.0542(9) Uani 1.000000 .
H34 H 1.0485(2) 0.77865(18) 0.71968(19) 0.0650(10) Uiso 1.000000 R
C42 C 0.5562(2) 0.95672(17) 0.77057(17) 0.0474(7) Uani 1.000000 .
H42 H 0.5396(2) 1.00403(17) 0.76108(17) 0.0569(9) Uiso 1.000000 R
F5 F 0.2157(3) 0.9273(2) 0.37005(15) 0.1276(14) Uani 1.000000 .
C14 C 0.7795(2) 0.56510(18) 0.37819(19) 0.0541(8) Uani 1.000000 .
H14 H 0.8313(2) 0.53894(18) 0.35921(19) 0.0649(10) Uiso 1.000000 R
F7 F 0.3754(4) 0.9499(2) 0.3841(2) 0.1606(18) Uani 1.000000 .
C63 C 0.2986(3) 0.61409(19) 0.4309(2) 0.0598(9) Uani 1.000000 .
H63 H 0.2549(3) 0.59485(19) 0.3988(2) 0.0717(11) Uiso 1.000000 R
C0aa C 0.2070(3) 0.6297(2) 0.6388(3) 0.0864(15) Uani 1.000000 .
H0aa H 0.2148(7) 0.6083(18) 0.5951(8) 0.130(2) Uiso 1.000000 GR
H0ab H 0.2242(9) 0.6795(2) 0.6365(18) 0.130(2) Uiso 1.000000 GR
H0ac H 0.2504(4) 0.6062(17) 0.6708(10) 0.130(2) Uiso 1.000000 GR
C24 C 1.0509(3) 0.7651(3) 0.5248(2) 0.0780(13) Uani 1.000000 .
H24 H 1.1093(3) 0.7577(3) 0.5498(2) 0.0936(16) Uiso 1.000000 R
C62 C 0.3217(3) 0.68652(19) 0.42961(18) 0.0541(8) Uani 1.000000 .
H62 H 0.2922(3) 0.71606(19) 0.39720(18) 0.0649(10) Uiso 1.000000 R

loop_
_atom_site_aniso_label
_atom_site_aniso_U_11
_atom_site_aniso_U_22
_atom_site_aniso_U_33
_atom_site_aniso_U_12
_atom_site_aniso_U_13
_atom_site_aniso_U_23
Fe1 0.02227(18) 0.02092(17) 0.02491(18) -0.00020(12) 0.00030(13) 0.00219(12)
P3 0.0227(3) 0.0206(3) 0.0279(3) -0.0012(2) 0.0003(2) 0.0010(2)
P2 0.0247(3) 0.0240(3) 0.0272(3) -0.0018(2) -0.0025(2) 0.0012(2)
P1 0.0233(3) 0.0253(3) 0.0285(3) 0.0019(2) 0.0012(2) 0.0020(2)
N1 0.0293(10) 0.0266(10) 0.0282(10) 0.0010(8) 0.0021(8) 0.0017(8)
N2 0.0277(10) 0.0263(10) 0.0304(10) -0.0018(8) 0.0001(8) 0.0028(8)
N3 0.0292(11) 0.0274(10) 0.0329(11) 0.0018(8) 0.0012(8) 0.0019(8)
C2 0.0321(13) 0.0286(12) 0.0279(12) -0.0030(9) -0.0030(10) 0.0036(9)
F3 0.0766(14) 0.0528(12) 0.0693(13) -0.0099(10) 0.0033(11) 0.0283(10)
C20 0.0265(12) 0.0310(12) 0.0353(13) 0.0000(9) 0.0028(10) -0.0012(10)
C10 0.0311(12) 0.0237(11) 0.0332(13) 0.0015(9) 0.0056(10) 0.0004(10)
C30 0.0276(12) 0.0317(12) 0.0315(12) -0.0037(10) -0.0031(10) 0.0012(10)
C50 0.0264(12) 0.0257(12) 0.0426(14) -0.0068(9) 0.0059(10) -0.0042(10)
C1N 0.0349(13) 0.0287(12) 0.0374(14) -0.0026(11) 0.0055(11) -0.0002(10)
C21 0.0322(13) 0.0398(15) 0.0406(15) -0.0012(11) 0.0040(11) 0.0027(12)
C55 0.0314(14) 0.0620(19) 0.0356(15) -0.0049(12) 0.0044(11) -0.0036(13)
F8 0.1069(19) 0.0749(16) 0.0634(14) 0.0081(14) -0.0110(13) 0.0102(12)
C5N 0.0344(13) 0.0340(13) 0.0337(14) 0.0021(11) -0.0002(11) 0.0013(11)
F1 0.0854(18) 0.147(3) 0.0803(17) -0.0146(17) -0.0134(14) 0.0564(18)
C41 0.0351(14) 0.0364(14) 0.0437(15) 0.0021(11) -0.0046(11) -0.0064(12)
F2 0.0761(15) 0.0605(14) 0.123(2) 0.0010(12) 0.0443(15) -0.0035(14)
C40 0.0251(12) 0.0335(13) 0.0355(13) -0.0030(10) -0.0028(10) -0.0053(10)
C61 0.0356(14) 0.0351(14) 0.0486(16) 0.0001(11) -0.0093(12) 0.0007(12)
F4 0.111(2) 0.0513(13) 0.1055(19) -0.0131(13) 0.0461(16) -0.0027(13)
F6 0.106(2) 0.0709(16) 0.0848(17) 0.0211(14) -0.0102(14) -0.0241(13)
C60 0.0260(12) 0.0287(12) 0.0354(13) -0.0013(9) -0.0017(10) -0.0024(10)
C3 0.0302(12) 0.0241(11) 0.0316(12) -0.0011(9) -0.0001(10) 0.0018(9)
C44 0.0489(18) 0.060(2) 0.0414(16) -0.0116(15) 0.0128(13) -0.0096(15)
C3N 0.0305(13) 0.0291(13) 0.0420(14) 0.0012(10) 0.0015(11) -0.0000(11)
C22 0.0458(17) 0.0408(16) 0.0504(18) -0.0051(13) 0.0158(14) 0.0034(13)
C11 0.0349(13) 0.0337(13) 0.0333(13) 0.0047(10) 0.0013(10) -0.0044(10)
C4 0.0293(12) 0.0246(11) 0.0323(12) 0.0010(9) -0.0017(10) 0.0049(10)
C1 0.0300(13) 0.0321(13) 0.0365(13) 0.0068(10) 0.0012(10) 0.0060(11)
C51 0.0376(15) 0.0281(13) 0.066(2) 0.0003(11) 0.0191(14) 0.0040(13)
C12 0.0442(16) 0.0378(14) 0.0378(14) -0.0003(12) -0.0028(12) -0.0045(12)
C45 0.0427(15) 0.0404(15) 0.0377(14) -0.0070(12) 0.0045(12) -0.0040(12)
C5 0.0431(15) 0.0285(12) 0.0394(14) 0.0055(11) -0.0026(12) 0.0084(11)
C65 0.0364(14) 0.0305(13) 0.0476(16) -0.0034(11) -0.0065(12) -0.0018(12)
C13 0.0551(18) 0.0382(15) 0.0423(16) -0.0030(13) 0.0065(13) -0.0124(13)
C32 0.0412(15) 0.0378(15) 0.0450(16) -0.0128(12) -0.0002(12) -0.0040(12)
C33 0.0332(14) 0.0506(17) 0.0552(18) -0.0141(13) -0.0087(13) 0.0033(14)
C53 0.050(2) 0.066(2) 0.083(3) -0.0074(17) 0.0326(19) -0.032(2)
C31 0.0338(13) 0.0314(13) 0.0412(14) -0.0022(10) -0.0027(11) -0.0034(11)
C15 0.0316(14) 0.0412(16) 0.064(2) 0.0032(12) 0.0054(13) -0.0165(14)
B1 0.054(2) 0.0396(18) 0.054(2) -0.0005(15) 0.0094(17) 0.0127(16)
C25 0.0332(16) 0.093(3) 0.056(2) -0.0079(17) -0.0047(14) 0.028(2)
C43 0.0377(16) 0.064(2) 0.057(2) -0.0030(14) 0.0100(14) -0.0281(17)
C64 0.0448(17) 0.0357(15) 0.075(2) -0.0038(13) -0.0140(16) -0.0118(15)
C49 0.052(2) 0.0411(17) 0.069(2) -0.0036(14) -0.0008(16) 0.0035(15)
C23 0.0374(17) 0.069(2) 0.068(2) -0.0165(15) 0.0153(16) 0.0013(18)
C2N 0.0495(18) 0.0435(17) 0.067(2) -0.0209(14) 0.0130(16) 0.0004(15)
N52 0.057(2) 0.072(2) 0.085(2) 0.0029(16) -0.0012(17) 0.0270(19)
B2 0.057(2) 0.0345(17) 0.053(2) 0.0039(15) 0.0034(17) 0.0027(15)
C35 0.0329(14) 0.0365(15) 0.067(2) -0.0045(11) -0.0123(14) 0.0109(14)
C54 0.0438(18) 0.100(3) 0.0428(18) -0.0073(19) 0.0133(14) -0.0135(19)
C4N 0.0503(19) 0.0443(18) 0.083(3) 0.0207(15) 0.0010(17) -0.0038(17)
C52 0.0441(18) 0.0337(15) 0.109(3) 0.0003(13) 0.0322(19) -0.0067(18)
C6N 0.064(2) 0.070(2) 0.0309(15) 0.0049(17) -0.0079(14) 0.0002(15)
C34 0.0323(15) 0.0499(18) 0.080(2) -0.0041(13) -0.0173(15) 0.0128(17)
C42 0.0370(15) 0.0436(16) 0.062(2) 0.0051(12) -0.0032(14) -0.0157(15)
F5 0.123(2) 0.185(3) 0.0753(18) 0.093(2) -0.0025(17) 0.012(2)
C14 0.0469(18) 0.0445(17) 0.071(2) 0.0063(14) 0.0162(16) -0.0218(16)
F7 0.199(4) 0.106(3) 0.178(4) -0.095(3) 0.051(3) -0.009(2)
C63 0.0530(19) 0.054(2) 0.071(2) -0.0016(16) -0.0294(17) -0.0149(17)
C0aa 0.066(3) 0.059(2) 0.135(4) -0.013(2) 0.026(3) -0.006(3)
C24 0.0302(17) 0.126(4) 0.077(3) -0.017(2) -0.0082(16) 0.027(3)
C62 0.0477(18) 0.0538(19) 0.060(2) 0.0029(15) -0.0242(15) 0.0008(16)

loop_
_atom_type_symbol
_atom_type_scat_dispersion_real
_atom_type_scat_dispersion_imag
_atom_type_scat_Cromer_Mann_a1
_atom_type_scat_Cromer_Mann_a2
_atom_type_scat_Cromer_Mann_a3
_atom_type_scat_Cromer_Mann_a4
_atom_type_scat_Cromer_Mann_b1
_atom_type_scat_Cromer_Mann_b2
_atom_type_scat_Cromer_Mann_b3
_atom_type_scat_Cromer_Mann_b4
_atom_type_scat_Cromer_Mann_c
_atom_type_scat_source
_atom_type_scat_dispersion_source
C 0.00347 0.00161 2.31000 1.02000 1.58860 0.86500 20.84390 10.20750 0.56870 51.65120 0.215599998832 'International Tables Volume C Table 6.1.1.4 (pp. 500-502)' 'Henke, Gullikson and Davis, At. Data and Nucl. Data Tables, 1993, 54, 2'
B 0.00141 0.00067 2.05450 1.33260 1.09790 0.70680 23.21850 1.02100 60.34980 0.14030 -0.193200007081 'International Tables Volume C Table 6.1.1.4 (pp. 500-502)' 'Henke, Gullikson and Davis, At. Data and Nucl. Data Tables, 1993, 54, 2'
F 0.01794 0.01033 3.53920 2.64120 1.51700 1.02430 10.28250 4.29440 0.26150 26.14760 0.277599990368 'International Tables Volume C Table 6.1.1.4 (pp. 500-502)' 'Henke, Gullikson and Davis, At. Data and Nucl. Data Tables, 1993, 54, 2'
H 0.00000 0.00000 0.49300 0.32291 0.14019 0.04081 10.51090 26.12570 3.14236 57.79970 0.0030380000826 'International Tables Volume C Table 6.1.1.4 (pp. 500-502)' 'Henke, Gullikson and Davis, At. Data and Nucl. Data Tables, 1993, 54, 2'
N 0.00653 0.00323 12.21260 3.13220 2.01250 1.16630 0.00570 9.89330 28.99750 0.58260 -11.5290002823 'International Tables Volume C Table 6.1.1.4 (pp. 500-502)' 'Henke, Gullikson and Davis, At. Data and Nucl. Data Tables, 1993, 54, 2'
P 0.10434 0.09672 6.43450 4.17910 1.78000 1.49080 1.90670 27.15700 0.52600 68.16450 1.11489999294 'International Tables Volume C Table 6.1.1.4 (pp. 500-502)' 'Henke, Gullikson and Davis, At. Data and Nucl. Data Tables, 1993, 54, 2'
Fe 0.35822 0.84936 11.76950 7.35730 3.52220 2.30450 4.76110 0.30720 15.35350 76.88050 1.03690004349 'International Tables Volume C Table 6.1.1.4 (pp. 500-502)' 'Henke, Gullikson and Davis, At. Data and Nucl. Data Tables, 1993, 54, 2'

loop_
_geom_angle_atom_site_label_1
_geom_angle_atom_site_label_2
_geom_angle_atom_site_label_3
_geom_angle
P2 Fe1 P3 86.97(2)
P1 Fe1 P3 90.91(2)
P1 Fe1 P2 89.86(2)
N1 Fe1 P3 176.28(6)
N1 Fe1 P2 90.05(6)
N1 Fe1 P1 91.32(6)
N2 Fe1 P3 92.34(6)
N2 Fe1 P2 96.02(6)
N2 Fe1 P1 173.42(6)
N2 Fe1 N1 85.74(8)
N3 Fe1 P3 98.00(6)
N3 Fe1 P2 175.02(6)
N3 Fe1 P1 89.72(6)
N3 Fe1 N1 85.00(9)
N3 Fe1 N2 84.17(8)
C50 P3 Fe1 114.35(8)
C60 P3 Fe1 122.49(9)
C60 P3 C50 98.19(11)
C3 P3 Fe1 111.03(8)
C3 P3 C50 107.29(12)
C3 P3 C60 101.71(11)
C2 P2 Fe1 112.48(8)
C30 P2 Fe1 115.39(8)
C30 P2 C2 104.89(12)
C40 P2 Fe1 119.41(8)
C40 P2 C2 103.55(12)
C40 P2 C30 99.22(11)
C20 P1 Fe1 114.89(8)
C10 P1 Fe1 118.19(8)
C10 P1 C20 100.10(11)
C1 P1 Fe1 113.73(8)
C1 P1 C20 106.40(12)
C1 P1 C10 101.70(12)
C1N N1 Fe1 177.5(2)
C3N N2 Fe1 172.4(2)
C5N N3 Fe1 171.9(2)
H2a C2 P2 107.87(8)
H2b C2 P2 107.87(8)
H2b C2 H2a 107.2
C4 C2 P2 117.73(17)
C4 C2 H2a 107.87(13)
C4 C2 H2b 107.87(13)
C21 C20 P1 117.11(19)
C25 C20 P1 124.8(2)
C25 C20 C21 118.1(3)
C11 C10 P1 122.22(19)
C15 C10 P1 120.2(2)
C15 C10 C11 117.6(2)
C31 C30 P2 118.52(19)
C35 C30 P2 123.0(2)
C35 C30 C31 118.4(2)
C55 C50 P3 124.0(2)
C51 C50 P3 117.0(2)
C51 C50 C55 119.0(3)
C2N C1N N1 177.6(3)
H21 C21 C20 119.57(15)
C22 C21 C20 120.9(3)
C22 C21 H21 119.57(19)
H55 C55 C50 120.04(17)
C54 C55 C50 119.9(3)
C54 C55 H55 120.0(2)
C6N C5N N3 177.5(3)
C40 C41 H41 119.91(16)
C42 C41 H41 119.9(2)
C42 C41 C40 120.2(3)
C41 C40 P2 118.9(2)
C45 C40 P2 121.8(2)
C45 C40 C41 119.0(3)
C60 C61 H61 119.61(15)
C62 C61 H61 119.61(19)
C62 C61 C60 120.8(3)
C61 C60 P3 120.44(19)
C65 C60 P3 120.9(2)
C65 C60 C61 118.6(2)
H3a C3 P3 107.80(8)
H3b C3 P3 107.80(8)
H3b C3 H3a 107.1
C4 C3 P3 118.02(16)
C4 C3 H3a 107.80(13)
C4 C3 H3b 107.80(13)
C45 C44 H44 119.7(2)
C43 C44 H44 119.65(19)
C43 C44 C45 120.7(3)
C4N C3N N2 177.8(3)
H22 C22 C21 119.69(19)
C23 C22 C21 120.6(3)
C23 C22 H22 119.69(19)
H11 C11 C10 119.12(15)
C12 C11 C10 121.8(2)
C12 C11 H11 119.12(17)
C3 C4 C2 110.9(2)
C1 C4 C2 112.6(2)
C1 C4 C3 111.3(2)
C5 C4 C2 107.2(2)
C5 C4 C3 107.5(2)
C5 C4 C1 107.0(2)
C4 C1 P1 116.13(17)
H1a C1 P1 108.25(9)
H1a C1 C4 108.25(13)
H1b C1 P1 108.25(9)
H1b C1 C4 108.25(14)
H1b C1 H1a 107.4
H51 C51 C50 119.75(17)
C52 C51 C50 120.5(3)
C52 C51 H51 119.8(2)
H12 C12 C11 119.99(17)
C13 C12 C11 120.0(3)
C13 C12 H12 119.99(18)
C44 C45 C40 120.0(3)
H45 C45 C40 119.99(16)
H45 C45 C44 120.0(2)
H5a C5 C4 109.5
H5b C5 C4 109.5
H5b C5 H5a 109.5
H5c C5 C4 109.5
H5c C5 H5a 109.5
H5c C5 H5b 109.5
H65 C65 C60 119.91(16)
C64 C65 C60 120.2(3)
C64 C65 H65 119.91(18)
H13 C13 C12 120.49(18)
C14 C13 C12 119.0(3)
C14 C13 H13 120.49(17)
C33 C32 H32 119.87(16)
C31 C32 H32 119.87(17)
C31 C32 C33 120.3(3)
H33 C33 C32 120.20(16)
C34 C33 C32 119.6(3)
C34 C33 H33 120.20(18)
C54 C53 H53 120.0(2)
C52 C53 H53 120.0(2)
C52 C53 C54 120.0(3)
C32 C31 C30 120.6(3)
H31 C31 C30 119.70(15)
H31 C31 C32 119.70(17)
H15 C15 C10 119.80(17)
C14 C15 C10 120.4(3)
C14 C15 H15 119.80(18)
F1 B1 F3 108.7(3)
F2 B1 F3 112.1(3)
F2 B1 F1 111.9(3)
F4 B1 F3 108.2(3)
F4 B1 F1 107.4(3)
F4 B1 F2 108.3(3)
H25 C25 C20 119.92(17)
C24 C25 C20 120.2(3)
C24 C25 H25 119.9(2)
H43 C43 C44 120.09(19)
C42 C43 C44 119.8(3)
C42 C43 H43 120.09(19)
H64 C64 C65 119.72(18)
C63 C64 C65 120.6(3)
C63 C64 H64 119.72(18)
C0aa C49 N52 178.4(4)
H23 C23 C22 120.43(19)
C24 C23 C22 119.1(3)
C24 C23 H23 120.4(2)
H2Na C2N C1N 109.5
H2Nb C2N C1N 109.5
H2Nb C2N H2Na 109.5
H2Nc C2N C1N 109.5
H2Nc C2N H2Na 109.5
H2Nc C2N H2Nb 109.5
F6 B2 F8 110.0(3)
F5 B2 F8 107.4(3)
F5 B2 F6 109.2(3)
F7 B2 F8 109.6(4)
F7 B2 F6 111.4(4)
F7 B2 F5 109.2(4)
H35 C35 C30 119.65(16)
C34 C35 C30 120.7(3)
C34 C35 H35 119.65(18)
C53 C54 C55 120.7(4)
H54 C54 C55 119.6(2)
H54 C54 C53 119.6(2)
H4Na C4N C3N 109.5
H4Nb C4N C3N 109.5
H4Nb C4N H4Na 109.5
H4Nc C4N C3N 109.5
H4Nc C4N H4Na 109.5
H4Nc C4N H4Nb 109.5
C53 C52 C51 119.7(3)
H52 C52 C51 120.2(2)
H52 C52 C53 120.2(2)
H6Na C6N C5N 109.5
H6Nb C6N C5N 109.5
H6Nb C6N H6Na 109.5
H6Nc C6N C5N 109.5
H6Nc C6N H6Na 109.5
H6Nc C6N H6Nb 109.5
C35 C34 C33 120.4(3)
H34 C34 C33 119.80(18)
H34 C34 C35 119.80(18)
C43 C42 C41 120.3(3)
H42 C42 C41 119.9(2)
H42 C42 C43 119.87(19)
C15 C14 C13 121.2(3)
H14 C14 C13 119.40(17)
H14 C14 C15 119.40(18)
H63 C63 C64 120.12(18)
C62 C63 C64 119.8(3)
C62 C63 H63 120.12(19)
H0aa C0aa C49 109.5
H0ab C0aa C49 109.5
H0ab C0aa H0aa 109.5
H0ac C0aa C49 109.5
H0ac C0aa H0aa 109.5
H0ac C0aa H0ab 109.5
C23 C24 C25 121.1(3)
H24 C24 C25 119.5(2)
H24 C24 C23 119.5(2)
C63 C62 C61 120.1(3)
H62 C62 C61 119.96(19)
H62 C62 C63 119.96(19)

loop_
_geom_bond_atom_site_label_1
_geom_bond_atom_site_label_2
_geom_bond_distance
Fe1 P3 2.2821(11)
Fe1 P2 2.2985(13)
Fe1 P1 2.2689(11)
Fe1 N1 1.963(2)
Fe1 N2 1.961(2)
Fe1 N3 1.970(2)
P3 C50 1.838(3)
P3 C60 1.847(3)
P3 C3 1.844(3)
P2 C2 1.840(3)
P2 C30 1.849(3)
P2 C40 1.840(3)
P1 C20 1.832(3)
P1 C10 1.846(3)
P1 C1 1.848(3)
N1 C1N 1.137(3)
N2 C3N 1.139(3)
N3 C5N 1.141(3)
C2 H2a 0.9700
C2 H2b 0.9700
C2 C4 1.538(3)
F3 B1 1.382(4)
C20 C21 1.388(4)
C20 C25 1.383(4)
C10 C11 1.387(4)
C10 C15 1.399(4)
C30 C31 1.400(4)
C30 C35 1.387(4)
C50 C55 1.389(4)
C50 C51 1.401(4)
C1N C2N 1.455(4)
C21 H21 0.9300
C21 C22 1.387(4)
C55 H55 0.9300
C55 C54 1.394(4)
F8 B2 1.389(4)
C5N C6N 1.453(4)
F1 B1 1.371(5)
C41 H41 0.9300
C41 C40 1.398(4)
C41 C42 1.384(4)
F2 B1 1.369(4)
C40 C45 1.397(4)
C61 H61 0.9300
C61 C60 1.397(4)
C61 C62 1.389(4)
F4 B1 1.389(5)
F6 B2 1.367(4)
C60 C65 1.402(4)
C3 H3a 0.9700
C3 H3b 0.9700
C3 C4 1.554(3)
C44 H44 0.9300
C44 C45 1.383(4)
C44 C43 1.375(5)
C3N C4N 1.453(4)
C22 H22 0.9300
C22 C23 1.366(5)
C11 H11 0.9300
C11 C12 1.392(4)
C4 C1 1.544(4)
C4 C5 1.543(3)
C1 H1a 0.9700
C1 H1b 0.9700
C51 H51 0.9300
C51 C52 1.389(4)
C12 H12 0.9300
C12 C13 1.376(4)
C45 H45 0.9300
C5 H5a 0.9600
C5 H5b 0.9600
C5 H5c 0.9600
C65 H65 0.9300
C65 C64 1.391(4)
C13 H13 0.9300
C13 C14 1.381(5)
C32 H32 0.9300
C32 C33 1.388(4)
C32 C31 1.386(4)
C33 H33 0.9300
C33 C34 1.375(4)
C53 H53 0.9300
C53 C54 1.373(6)
C53 C52 1.390(6)
C31 H31 0.9300
C15 H15 0.9300
C15 C14 1.388(4)
C25 H25 0.9300
C25 C24 1.394(5)
C43 H43 0.9300
C43 C42 1.386(5)
C64 H64 0.9300
C64 C63 1.384(5)
C49 N52 1.146(5)
C49 C0aa 1.421(5)
C23 H23 0.9300
C23 C24 1.365(5)
C2N H2Na 0.9600
C2N H2Nb 0.9600
C2N H2Nc 0.9600
B2 F5 1.359(5)
B2 F7 1.325(5)
C35 H35 0.9300
C35 C34 1.394(4)
C54 H54 0.9300
C4N H4Na 0.9600
C4N H4Nb 0.9600
C4N H4Nc 0.9600
C52 H52 0.9300
C6N H6Na 0.9600
C6N H6Nb 0.9600
C6N H6Nc 0.9600
C34 H34 0.9300
C42 H42 0.9300
C14 H14 0.9300
C63 H63 0.9300
C63 C62 1.388(5)
C0aa H0aa 0.9600
C0aa H0ab 0.9600
C0aa H0ac 0.9600
C24 H24 0.9300
C62 H62 0.9300
